data_7001934
loop_
_publ_author_name
'Marchetti, Fabio'
'Pampaloni, Guido'
'Zacchini, Stefano'

_publ_section_title
;
 Fragmentation of oxygen-containing molecules via C--O bond cleavage
 promoted by coordination to niobium and tantalum pentahalides
;
_journal_issue 34
_journal_name_full 'Dalton Transactions'
_journal_page_first 6759
_journal_page_last 6772
_journal_paper_doi 10.1039/b905023j
_journal_year 2009
_chemical_formula_sum 'C4 H8 Cl8 Nb2 O4'
_chemical_formula_weight 589.52
_chemical_name_systematic
;
?
;
_space_group_IT_number 61
_symmetry_cell_setting orthorhombic
_symmetry_space_group_name_Hall '-P 2ac 2ab'
_symmetry_space_group_name_H-M 'P b c a'
_atom_sites_solution_hydrogens geom
_atom_sites_solution_primary direct
_atom_sites_solution_secondary difmap
_audit_creation_method SHELXL-97
_cell_angle_alpha 90.00
_cell_angle_beta 90.00
_cell_angle_gamma 90.00
_cell_formula_units_Z 8
_cell_length_a 11.4931(6)
_cell_length_b 15.0005(8)
_cell_length_c 19.9805(11)
_cell_measurement_reflns_used 9851
_cell_measurement_temperature 100(2)
_cell_measurement_theta_max 28.6375
_cell_measurement_theta_min 2.454
_cell_volume 3444.7(3)
_computing_structure_refinement 'SHELXL-97 (Sheldrick, 1997)'
_computing_structure_solution 'SHELXS-97 (Sheldrick, 1990)'
_diffrn_ambient_temperature 100(2)
_diffrn_measured_fraction_theta_full 0.996
_diffrn_measured_fraction_theta_max 0.996
_diffrn_measurement_device_type 'CCD area detector'
_diffrn_measurement_method 'phi and omega scans'
_diffrn_radiation_monochromator graphite
_diffrn_radiation_source 'fine-focus sealed tube'
_diffrn_radiation_type MoK\a
_diffrn_radiation_wavelength 0.71073
_diffrn_reflns_av_R_equivalents 0.0214
_diffrn_reflns_av_sigmaI/netI 0.0125
_diffrn_reflns_limit_h_max 15
_diffrn_reflns_limit_h_min -14
_diffrn_reflns_limit_k_max 19
_diffrn_reflns_limit_k_min -19
_diffrn_reflns_limit_l_max 26
_diffrn_reflns_limit_l_min -26
_diffrn_reflns_number 37525
_diffrn_reflns_theta_full 28.00
_diffrn_reflns_theta_max 28.00
_diffrn_reflns_theta_min 2.04
_exptl_absorpt_coefficient_mu 2.570
_exptl_absorpt_correction_T_max 0.7653
_exptl_absorpt_correction_T_min 0.6144
_exptl_absorpt_correction_type empirical
_exptl_absorpt_process_details 'SADABS (Sheldrick)'
_exptl_crystal_colour 'pale yellow'
_exptl_crystal_density_diffrn 2.273
_exptl_crystal_density_method 'not measured'
_exptl_crystal_description prism
_exptl_crystal_F_000 2256
_exptl_crystal_size_max 0.21
_exptl_crystal_size_mid 0.15
_exptl_crystal_size_min 0.11
_refine_diff_density_max 0.409
_refine_diff_density_min -0.711
_refine_diff_density_rms 0.161
_refine_ls_extinction_method none
_refine_ls_goodness_of_fit_ref 1.135
_refine_ls_hydrogen_treatment constr
_refine_ls_matrix_type full
_refine_ls_number_parameters 163
_refine_ls_number_reflns 4139
_refine_ls_number_restraints 0
_refine_ls_restrained_S_all 1.135
_refine_ls_R_factor_all 0.0184
_refine_ls_R_factor_gt 0.0164
_refine_ls_shift/su_max 0.005
_refine_ls_shift/su_mean 0.000
_refine_ls_structure_factor_coef Fsqd
_refine_ls_weighting_details 'calc w=1/[\s^2^(Fo^2^)+(0.0159P)^2^+2.1847P] where P=(Fo^2^+2Fc^2^)/3'
_refine_ls_weighting_scheme calc
_refine_ls_wR_factor_gt 0.0369
_refine_ls_wR_factor_ref 0.0376
_reflns_number_gt 3889
_reflns_number_total 4139
_reflns_threshold_expression >2sigma(I)
_cod_data_source_file b905023j.txt
_cod_data_source_block pbca
_cod_original_sg_symbol_H-M Pbca
_cod_database_code 7001934

loop_
_symmetry_equiv_pos_as_xyz
'x, y, z'
'-x+1/2, -y, z+1/2'
'-x, y+1/2, -z+1/2'
'x+1/2, -y+1/2, -z'
'-x, -y, -z'
'x-1/2, y, -z-1/2'
'x, -y-1/2, z-1/2'
'-x-1/2, y-1/2, z'

loop_
_atom_site_label
_atom_site_type_symbol
_atom_site_fract_x
_atom_site_fract_y
_atom_site_fract_z
_atom_site_U_iso_or_equiv
_atom_site_adp_type
_atom_site_occupancy
_atom_site_symmetry_multiplicity
_atom_site_calc_flag
_atom_site_refinement_flags
_atom_site_disorder_assembly
_atom_site_disorder_group
C1 C 0.78651(14) 0.35749(11) 0.64319(9) 0.0209(3) Uani 1 1 d . . .
H1A H 0.8115 0.2966 0.6328 0.031 Uiso 1 1 calc R . .
H1B H 0.7169 0.3720 0.6170 0.031 Uiso 1 1 calc R . .
H1C H 0.7686 0.3621 0.6910 0.031 Uiso 1 1 calc R . .
C2 C 0.84549(14) 0.50957(11) 0.64105(9) 0.0196(3) Uani 1 1 d . . .
H2A H 0.8110 0.5131 0.6864 0.024 Uiso 1 1 calc R . .
H2B H 0.7870 0.5304 0.6082 0.024 Uiso 1 1 calc R . .
C3 C 0.95309(14) 0.56579(11) 0.63713(8) 0.0169(3) Uani 1 1 d . . .
C4 C 1.03469(16) 0.70959(12) 0.63011(9) 0.0246(4) Uani 1 1 d . . .
H4A H 1.0088 0.7718 0.6306 0.037 Uiso 1 1 calc R . .
H4B H 1.0745 0.6971 0.5878 0.037 Uiso 1 1 calc R . .
H4C H 1.0883 0.6993 0.6675 0.037 Uiso 1 1 calc R . .
Cl1 Cl 1.16103(4) 0.15879(3) 0.52709(2) 0.02329(9) Uani 1 1 d . . .
Cl2 Cl 0.87402(3) 0.17131(3) 0.53350(2) 0.02083(8) Uani 1 1 d . . .
Cl3 Cl 0.88673(4) 0.13509(3) 0.69663(2) 0.02048(8) Uani 1 1 d . . .
Cl4 Cl 1.16863(4) 0.11779(3) 0.68748(2) 0.02261(9) Uani 1 1 d . . .
Cl5 Cl 1.00099(4) -0.01648(2) 0.588073(19) 0.01826(8) Uani 1 1 d . . .
Cl6 Cl 1.26413(3) 0.37563(3) 0.65522(2) 0.02212(9) Uani 1 1 d . . .
Cl7 Cl 1.02624(3) 0.40061(3) 0.75002(2) 0.02003(8) Uani 1 1 d . . .
Cl8 Cl 1.08726(4) 0.40818(3) 0.52100(2) 0.02406(9) Uani 1 1 d . . .
Nb1 Nb 1.021107(12) 0.131517(9) 0.608340(7) 0.01138(4) Uani 1 1 d . . .
Nb2 Nb 1.069399(11) 0.383552(9) 0.635536(7) 0.01132(4) Uani 1 1 d . . .
O1 O 1.03192(9) 0.27077(8) 0.62812(6) 0.0155(2) Uani 1 1 d . . .
O2 O 0.87987(9) 0.41998(7) 0.62638(5) 0.0156(2) Uani 1 1 d . . .
O3 O 1.05001(10) 0.53093(8) 0.63496(6) 0.0176(2) Uani 1 1 d . . .
O4 O 0.93342(11) 0.65050(8) 0.63679(6) 0.0206(2) Uani 1 1 d . . .

loop_
_atom_site_aniso_label
_atom_site_aniso_U_11
_atom_site_aniso_U_22
_atom_site_aniso_U_33
_atom_site_aniso_U_23
_atom_site_aniso_U_13
_atom_site_aniso_U_12
C1 0.0120(7) 0.0214(8) 0.0293(9) -0.0028(7) 0.0016(6) -0.0021(6)
C2 0.0178(8) 0.0179(8) 0.0231(8) -0.0011(6) 0.0029(6) 0.0070(6)
C3 0.0222(8) 0.0171(8) 0.0114(7) -0.0008(6) 0.0006(6) 0.0041(6)
C4 0.0313(10) 0.0147(8) 0.0278(10) 0.0013(7) -0.0009(7) -0.0008(7)
Cl1 0.0232(2) 0.0259(2) 0.0208(2) -0.00416(16) 0.00954(15) -0.00661(16)
Cl2 0.02132(19) 0.02237(19) 0.01881(19) -0.00170(15) -0.00799(15) 0.00341(16)
Cl3 0.02018(19) 0.0244(2) 0.01684(18) -0.00299(15) 0.00657(15) -0.00627(15)
Cl4 0.02012(19) 0.0255(2) 0.0222(2) 0.00021(15) -0.00957(15) -0.00047(16)
Cl5 0.02550(19) 0.01304(17) 0.01625(18) -0.00091(13) -0.00179(15) -0.00194(15)
Cl6 0.01156(17) 0.0233(2) 0.0315(2) 0.00027(16) -0.00231(15) -0.00112(15)
Cl7 0.0237(2) 0.02358(19) 0.01276(17) -0.00223(15) 0.00063(14) 0.00134(15)
Cl8 0.0316(2) 0.0264(2) 0.01414(18) 0.00351(15) 0.00441(16) 0.01031(17)
Nb1 0.01158(7) 0.01238(7) 0.01017(7) -0.00066(5) -0.00038(5) -0.00171(5)
Nb2 0.01058(7) 0.01106(7) 0.01232(7) -0.00059(5) -0.00011(5) 0.00033(5)
O1 0.0144(5) 0.0155(5) 0.0166(5) -0.0022(4) 0.0006(4) -0.0011(4)
O2 0.0122(5) 0.0153(5) 0.0193(6) -0.0024(4) 0.0009(4) 0.0018(4)
O3 0.0174(5) 0.0148(5) 0.0205(6) -0.0004(4) -0.0005(5) 0.0022(4)
O4 0.0249(6) 0.0148(5) 0.0220(6) -0.0004(5) 0.0011(5) 0.0049(5)

loop_
_atom_type_symbol
_atom_type_description
_atom_type_scat_dispersion_real
_atom_type_scat_dispersion_imag
_atom_type_scat_source
C C 0.0033 0.0016 'International Tables Vol C Tables 4.2.6.8 and 6.1.1.4'
H H 0.0000 0.0000 'International Tables Vol C Tables 4.2.6.8 and 6.1.1.4'
O O 0.0106 0.0060 'International Tables Vol C Tables 4.2.6.8 and 6.1.1.4'
Cl Cl 0.1484 0.1585 'International Tables Vol C Tables 4.2.6.8 and 6.1.1.4'
Nb Nb -2.0727 0.6215 'International Tables Vol C Tables 4.2.6.8 and 6.1.1.4'

loop_
_geom_angle_atom_site_label_1
_geom_angle_atom_site_label_2
_geom_angle_atom_site_label_3
_geom_angle
_geom_angle_site_symmetry_1
_geom_angle_site_symmetry_3
_geom_angle_publ_flag
O2 C1 H1A 109.5 . . ?
O2 C1 H1B 109.5 . . ?
H1A C1 H1B 109.5 . . ?
O2 C1 H1C 109.5 . . ?
H1A C1 H1C 109.5 . . ?
H1B C1 H1C 109.5 . . ?
O2 C2 C3 106.85(13) . . ?
O2 C2 H2A 110.4 . . ?
C3 C2 H2A 110.4 . . ?
O2 C2 H2B 110.4 . . ?
C3 C2 H2B 110.4 . . ?
H2A C2 H2B 108.6 . . ?
O3 C3 O4 125.20(16) . . ?
O3 C3 C2 120.61(15) . . ?
O4 C3 C2 114.19(14) . . ?
O4 C4 H4A 109.5 . . ?
O4 C4 H4B 109.5 . . ?
H4A C4 H4B 109.5 . . ?
O4 C4 H4C 109.5 . . ?
H4A C4 H4C 109.5 . . ?
H4B C4 H4C 109.5 . . ?
O1 Nb1 Cl5 177.47(3) . . ?
O1 Nb1 Cl1 85.21(3) . . ?
Cl5 Nb1 Cl1 96.791(15) . . ?
O1 Nb1 Cl4 85.31(3) . . ?
Cl5 Nb1 Cl4 96.255(15) . . ?
Cl1 Nb1 Cl4 89.202(17) . . ?
O1 Nb1 Cl2 84.86(3) . . ?
Cl5 Nb1 Cl2 93.557(15) . . ?
Cl1 Nb1 Cl2 90.493(17) . . ?
Cl4 Nb1 Cl2 170.150(16) . . ?
O1 Nb1 Cl3 82.90(3) . . ?
Cl5 Nb1 Cl3 95.135(15) . . ?
Cl1 Nb1 Cl3 168.015(16) . . ?
Cl4 Nb1 Cl3 88.322(16) . . ?
Cl2 Nb1 Cl3 89.949(16) . . ?
O1 Nb2 O3 159.33(5) . . ?
O1 Nb2 O2 89.40(5) . . ?
O3 Nb2 O2 70.20(4) . . ?
O1 Nb2 Cl6 101.89(4) . . ?
O3 Nb2 Cl6 98.71(3) . . ?
O2 Nb2 Cl6 167.84(3) . . ?
O1 Nb2 Cl8 95.27(4) . . ?
O3 Nb2 Cl8 81.13(3) . . ?
O2 Nb2 Cl8 88.11(3) . . ?
Cl6 Nb2 Cl8 95.250(17) . . ?
O1 Nb2 Cl7 97.78(4) . . ?
O3 Nb2 Cl7 82.86(3) . . ?
O2 Nb2 Cl7 81.30(3) . . ?
Cl6 Nb2 Cl7 92.578(16) . . ?
Cl8 Nb2 Cl7 163.072(16) . . ?
Nb2 O1 Nb1 167.74(6) . . ?
C2 O2 C1 110.61(12) . . ?
C2 O2 Nb2 118.55(9) . . ?
C1 O2 Nb2 122.32(9) . . ?
C3 O3 Nb2 120.87(11) . . ?
C3 O4 C4 117.11(13) . . ?

loop_
_geom_bond_atom_site_label_1
_geom_bond_atom_site_label_2
_geom_bond_distance
_geom_bond_site_symmetry_2
_geom_bond_publ_flag
C1 O2 1.4639(19) . ?
C1 H1A 0.9800 . ?
C1 H1B 0.9800 . ?
C1 H1C 0.9800 . ?
C2 O2 1.4311(19) . ?
C2 C3 1.499(2) . ?
C2 H2A 0.9900 . ?
C2 H2B 0.9900 . ?
C3 O3 1.231(2) . ?
C3 O4 1.291(2) . ?
C4 O4 1.469(2) . ?
C4 H4A 0.9800 . ?
C4 H4B 0.9800 . ?
C4 H4C 0.9800 . ?
Cl1 Nb1 2.3215(4) . ?
Cl2 Nb1 2.3346(4) . ?
Cl3 Nb1 2.3452(4) . ?
Cl4 Nb1 2.3275(4) . ?
Cl5 Nb1 2.2684(4) . ?
Cl6 Nb2 2.2755(4) . ?
Cl7 Nb2 2.3546(4) . ?
Cl8 Nb2 2.3271(4) . ?
Nb1 O1 2.1296(11) . ?
Nb2 O1 1.7520(11) . ?
Nb2 O3 2.2220(12) . ?
Nb2 O2 2.2532(11) . ?

loop_
_geom_torsion_atom_site_label_1
_geom_torsion_atom_site_label_2
_geom_torsion_atom_site_label_3
_geom_torsion_atom_site_label_4
_geom_torsion
_geom_torsion_site_symmetry_1
_geom_torsion_site_symmetry_2
_geom_torsion_site_symmetry_3
_geom_torsion_site_symmetry_4
_geom_torsion_publ_flag
O2 C2 C3 O3 -12.7(2) . . . . ?
O2 C2 C3 O4 167.71(13) . . . . ?
O3 Nb2 O1 Nb1 137.0(3) . . . . ?
O2 Nb2 O1 Nb1 146.2(3) . . . . ?
Cl6 Nb2 O1 Nb1 -38.3(3) . . . . ?
Cl8 Nb2 O1 Nb1 58.2(3) . . . . ?
Cl7 Nb2 O1 Nb1 -132.6(3) . . . . ?
Cl5 Nb1 O1 Nb2 -161.5(5) . . . . ?
Cl1 Nb1 O1 Nb2 -19.2(3) . . . . ?
Cl4 Nb1 O1 Nb2 70.4(3) . . . . ?
Cl2 Nb1 O1 Nb2 -110.2(3) . . . . ?
Cl3 Nb1 O1 Nb2 159.3(3) . . . . ?
C3 C2 O2 C1 167.63(13) . . . . ?
C3 C2 O2 Nb2 18.86(16) . . . . ?
O1 Nb2 O2 C2 168.66(11) . . . . ?
O3 Nb2 O2 C2 -14.79(10) . . . . ?
Cl6 Nb2 O2 C2 10.3(2) . . . . ?
Cl8 Nb2 O2 C2 -96.05(10) . . . . ?
Cl7 Nb2 O2 C2 70.70(10) . . . . ?
O1 Nb2 O2 C1 23.72(11) . . . . ?
O3 Nb2 O2 C1 -159.73(12) . . . . ?
Cl6 Nb2 O2 C1 -134.66(14) . . . . ?
Cl8 Nb2 O2 C1 119.01(11) . . . . ?
Cl7 Nb2 O2 C1 -74.24(11) . . . . ?
O4 C3 O3 Nb2 -179.76(12) . . . . ?
C2 C3 O3 Nb2 0.7(2) . . . . ?
O1 Nb2 O3 C3 17.2(2) . . . . ?
O2 Nb2 O3 C3 7.37(11) . . . . ?
Cl6 Nb2 O3 C3 -167.45(11) . . . . ?
Cl8 Nb2 O3 C3 98.55(12) . . . . ?
Cl7 Nb2 O3 C3 -75.92(12) . . . . ?
O3 C3 O4 C4 3.0(2) . . . . ?
C2 C3 O4 C4 -177.44(14) . . . . ?
